data_7230594
loop_
_publ_author_name
'Saunders, Lucy K.'
'Nowell, Harriott'
'Spencer, Helen C. E.'
'Hatcher, Lauren E.'
'Shepherd, Helena J.'
'Thomas, Lynne H.'
'Jones, Charlotte L.'
'Teat, Simon J.'
'Raithby, Paul R.'
'Wilson, Chick C.'

_publ_section_title
;
 Tuning charge-assisted and weak hydrogen bonds in molecular complexes of
 the proton sponge DMAN by acid co-former substitution
;
_journal_issue 22
_journal_name_full CrystEngComm
_journal_page_first 3074
_journal_paper_doi 10.1039/C8CE00443A
_journal_volume 20
_journal_year 2018
_chemical_formula_moiety 'C14 H19 N2, 2(C7 H5 N1 O4) C7 H4 N1 O4'
_chemical_formula_sum 'C35 H33 N5 O12'
_chemical_formula_weight 715.66
_chemical_name_systematic 'DMAN 4-nitrobenzoic acid 4-nitrobenzoate'
_space_group_crystal_system triclinic
_space_group_IT_number 2
_space_group_name_Hall '-P 1'
_space_group_name_H-M_alt 'P -1'
_symmetry_space_group_name_Hall '-P 1'
_symmetry_space_group_name_H-M 'P -1'
_atom_sites_solution_hydrogens difmap
_audit_creation_method SHELXL-2014
_audit_update_record
;
2018-03-22 deposited with the CCDC.
2018-05-08 downloaded from the CCDC.
;
_cell_angle_alpha 93.416(2)
_cell_angle_beta 104.461(3)
_cell_angle_gamma 107.500(3)
_cell_formula_units_Z 6
_cell_length_a 14.6269(4)
_cell_length_b 18.1672(5)
_cell_length_c 20.9527(6)
_cell_measurement_reflns_used 15753
_cell_measurement_temperature 150.00(14)
_cell_measurement_theta_max 74.3380
_cell_measurement_theta_min 4.3670
_cell_volume 5086.9(3)
_computing_cell_refinement
;
CrysAlisPro, Agilent Technologies,
Version 1.171.37.33 (release 27-03-2014 CrysAlis171 .NET)
(compiled Mar 27 2014,17:12:48)
;
_computing_data_collection
;
CrysAlisPro, Agilent Technologies,
Version 1.171.37.33 (release 27-03-2014 CrysAlis171 .NET)
(compiled Mar 27 2014,17:12:48)
;
_computing_data_reduction
;
CrysAlisPro, Agilent Technologies,
Version 1.171.37.33 (release 27-03-2014 CrysAlis171 .NET)
(compiled Mar 27 2014,17:12:48)
;
_computing_structure_refinement 'SHELXL-2013 (Sheldrick, 2013)'
_computing_structure_solution 'SHELXS-2013 (Sheldrick, 2013)'
_diffrn_ambient_environment N~2~
_diffrn_ambient_temperature 150.00(14)
_diffrn_detector 'CCD plate'
_diffrn_detector_type Atlas
_diffrn_measured_fraction_theta_full 0.999
_diffrn_measured_fraction_theta_max 0.966
_diffrn_measurement_device 'four-circle diffractometer'
_diffrn_measurement_device_type 'SuperNova, Dual, Cu at zero, Atlas'
_diffrn_radiation_monochromator mirror
_diffrn_radiation_probe x-ray
_diffrn_radiation_type 'Cu K\a'
_diffrn_radiation_wavelength 1.54184
_diffrn_reflns_av_R_equivalents 0.0226
_diffrn_reflns_av_unetI/netI 0.0300
_diffrn_reflns_Laue_measured_fraction_full 0.999
_diffrn_reflns_Laue_measured_fraction_max 0.966
_diffrn_reflns_limit_h_max 17
_diffrn_reflns_limit_h_min -18
_diffrn_reflns_limit_k_max 19
_diffrn_reflns_limit_k_min -22
_diffrn_reflns_limit_l_max 25
_diffrn_reflns_limit_l_min -25
_diffrn_reflns_number 37803
_diffrn_reflns_point_group_measured_fraction_full 0.999
_diffrn_reflns_point_group_measured_fraction_max 0.966
_diffrn_reflns_theta_full 67.684
_diffrn_reflns_theta_max 74.703
_diffrn_reflns_theta_min 3.301
_diffrn_source 'sealed X-ray tube'
_diffrn_source_type 'SuperNova (Cu) X-ray Source'
_exptl_absorpt_coefficient_mu 0.906
_exptl_absorpt_correction_T_max 1.00000
_exptl_absorpt_correction_T_min 0.97308
_exptl_absorpt_correction_type multi-scan
_exptl_absorpt_process_details
;
CrysAlisPro, Agilent Technologies,
Version 1.171.37.33 (release 27-03-2014 CrysAlis171 .NET)
(compiled Mar 27 2014,17:12:48)
Empirical absorption correction using spherical harmonics,
 implemented in SCALE3 ABSPACK scaling algorithm.
;
_exptl_crystal_colour colourless
_exptl_crystal_density_diffrn 1.402
_exptl_crystal_density_method 'not measured'
_exptl_crystal_description plate
_exptl_crystal_F_000 2244
_exptl_crystal_recrystallization_method 'slow evaporation from methanol solvent at 30 degreesC'
_exptl_crystal_size_max 0.2
_exptl_crystal_size_mid 0.1
_exptl_crystal_size_min 0.1
_refine_diff_density_max 0.489
_refine_diff_density_min -0.423
_refine_diff_density_rms 0.042
_refine_ls_extinction_method none
_refine_ls_goodness_of_fit_ref 1.021
_refine_ls_hydrogen_treatment refall
_refine_ls_matrix_type full
_refine_ls_number_parameters 1801
_refine_ls_number_reflns 20174
_refine_ls_number_restraints 0
_refine_ls_restrained_S_all 1.021
_refine_ls_R_factor_all 0.0524
_refine_ls_R_factor_gt 0.0396
_refine_ls_shift/su_max 0.001
_refine_ls_shift/su_mean 0.000
_refine_ls_structure_factor_coef Fsqd
_refine_ls_weighting_details 'w=1/[\s^2^(Fo^2^)+(0.0499P)^2^+1.3691P] where P=(Fo^2^+2Fc^2^)/3'
_refine_ls_weighting_scheme calc
_refine_ls_wR_factor_gt 0.0997
_refine_ls_wR_factor_ref 0.1083
_reflns_Friedel_coverage 0.000
_reflns_number_gt 16100
_reflns_number_total 20174
_reflns_threshold_expression 'I > 2\s(I)'
_cod_data_source_file c8ce00443a2.cif
_cod_data_source_block complex_7
_cod_depositor_comments 'Adding full bibliography for 7230587--7230595.cif.'
_cod_database_code 7230594
_shelx_space_group_comment
;
The symmetry employed for this shelxl refinement is uniquely defined
by the following loop, which should always be used as a source of
symmetry information in preference to the above space-group names.
They are only intended as comments.
;
_shelxl_version_number 2014-3

loop_
_space_group_symop_operation_xyz
'x, y, z'
'-x, -y, -z'

loop_
_atom_site_label
_atom_site_type_symbol
_atom_site_fract_x
_atom_site_fract_y
_atom_site_fract_z
_atom_site_U_iso_or_equiv
_atom_site_adp_type
_atom_site_occupancy
_atom_site_site_symmetry_order
_atom_site_calc_flag
O3J O 0.72709(8) 0.83319(7) 0.28301(6) 0.0318(2) Uani 1 1 d
O4J O 0.57377(9) 0.76117(7) 0.28363(7) 0.0437(3) Uani 1 1 d
H4H H 0.2001(14) 0.1898(10) 0.4795(9) 0.028(4) Uiso 1 1 d
H4J H 0.5411(15) 0.8981(11) 0.4747(10) 0.038(5) Uiso 1 1 d
H5J H 0.5280(14) 0.8128(11) 0.3779(9) 0.027(4) Uiso 1 1 d
H2H H 0.4958(14) 0.2527(10) 0.4105(9) 0.028(4) Uiso 1 1 d
H5H H 0.4886(15) 0.3299(11) 0.5032(10) 0.034(5) Uiso 1 1 d
H5L H 0.5421(14) 0.9506(11) 0.2650(9) 0.031(5) Uiso 1 1 d
H3D H 0.1483(14) 0.7637(10) 0.4156(9) 0.025(4) Uiso 1 1 d
H3H H 0.2095(13) 0.1158(10) 0.3851(9) 0.024(4) Uiso 1 1 d
H2D H 0.1233(13) 0.6825(10) 0.3143(9) 0.023(4) Uiso 1 1 d
H5D H -0.1613(15) 0.6853(11) 0.2497(10) 0.035(5) Uiso 1 1 d
H5I H 0.8850(14) 0.5297(10) 0.3456(10) 0.030(5) Uiso 1 1 d
H11C H -0.4123(14) 0.4601(11) -0.2294(10) 0.034(5) Uiso 1 1 d
H13C H -0.4711(15) 0.3696(12) -0.2585(10) 0.035(5) Uiso 1 1 d
H2L H 0.8089(16) 1.1150(12) 0.2792(10) 0.041(5) Uiso 1 1 d
H4B H -0.0013(14) 1.1681(11) 0.4006(10) 0.034(5) Uiso 1 1 d
H5B H 0.0030(16) 1.2531(12) 0.3175(11) 0.046(6) Uiso 1 1 d
H2J H 0.8095(15) 0.9351(11) 0.3802(10) 0.036(5) Uiso 1 1 d
H5C H -0.3233(15) 0.0835(11) -0.3101(10) 0.036(5) Uiso 1 1 d
H3B H 0.0007(15) 1.0480(11) 0.4361(10) 0.037(5) Uiso 1 1 d
H1G H 0.1927(16) 0.3349(12) 0.3779(11) 0.044(6) Uiso 1 1 d
H1K H 0.7615(16) 0.5737(13) 0.0312(11) 0.045(6) Uiso 1 1 d
H3J H 0.8251(15) 1.0181(11) 0.4760(10) 0.034(5) Uiso 1 1 d
H3L H 0.7903(15) 1.1872(12) 0.3700(10) 0.038(5) Uiso 1 1 d
H4G H 0.4637(15) 0.4950(12) 0.4022(10) 0.034(5) Uiso 1 1 d
H4F H 0.2842(14) 0.0671(11) 0.0138(10) 0.034(5) Uiso 1 1 d
H2G H 0.2174(15) 0.2638(12) 0.2887(10) 0.036(5) Uiso 1 1 d
H2I H 1.1627(16) 0.5418(11) 0.4535(10) 0.038(5) Uiso 1 1 d
H8B H 0.0970(14) 0.8743(11) 0.2312(10) 0.034(5) Uiso 1 1 d
H11A H 0.6053(14) 0.1956(11) 0.1924(10) 0.032(5) Uiso 1 1 d
H11B H -0.0835(15) 0.8444(11) 0.1839(10) 0.036(5) Uiso 1 1 d
H9C H -0.2304(16) 0.5086(12) -0.2079(11) 0.044(6) Uiso 1 1 d
H12B H -0.1342(15) 0.9100(11) 0.1989(10) 0.032(5) Uiso 1 1 d
H3C H -0.3416(15) 0.2731(11) -0.4432(11) 0.039(5) Uiso 1 1 d
H9B H 0.1578(16) 0.9530(12) 0.2793(10) 0.035(5) Uiso 1 1 d
H10C H -0.2471(15) 0.4853(11) -0.2886(11) 0.038(5) Uiso 1 1 d
H12C H -0.4341(15) 0.4272(12) -0.3083(11) 0.041(5) Uiso 1 1 d
H2K H 0.7418(15) 0.6529(11) 0.1157(10) 0.036(5) Uiso 1 1 d
H10B H 0.0835(15) 0.8853(11) 0.3056(10) 0.037(5) Uiso 1 1 d
H12A H 0.6126(16) 0.2184(12) 0.2696(11) 0.042(5) Uiso 1 1 d
H13A H 0.5373(15) 0.2418(11) 0.2125(9) 0.032(5) Uiso 1 1 d
H3G H 0.4863(15) 0.4259(11) 0.3113(10) 0.035(5) Uiso 1 1 d
H1F H 0.4773(15) -0.0143(11) 0.1417(10) 0.033(5) Uiso 1 1 d
H8C H -0.1765(16) 0.4543(12) -0.2334(10) 0.039(5) Uiso 1 1 d
H10A H 0.7780(15) 0.2528(12) 0.2061(10) 0.039(5) Uiso 1 1 d
H2C H -0.3390(15) 0.3816(12) -0.3746(10) 0.040(5) Uiso 1 1 d
H13B H -0.1010(16) 0.8606(12) 0.2581(11) 0.043(5) Uiso 1 1 d
H17B H 0.1323(16) 1.1072(13) 0.1096(11) 0.047(6) Uiso 1 1 d
H4L H 0.5233(16) 1.0213(12) 0.3565(10) 0.040(5) Uiso 1 1 d
H4D H -0.1353(14) 0.7652(11) 0.3501(9) 0.031(5) Uiso 1 1 d
H4C H -0.3321(15) 0.1604(12) -0.4000(10) 0.040(5) Uiso 1 1 d
H19B H 0.1329(15) 1.0194(12) 0.1077(10) 0.040(5) Uiso 1 1 d
H2F H 0.4684(16) -0.1083(13) 0.0563(11) 0.046(6) Uiso 1 1 d
H17A H 0.7218(16) 0.3592(13) 0.0684(11) 0.045(6) Uiso 1 1 d
H6A H 0.6081(16) 0.5147(12) 0.1037(11) 0.043(6) Uiso 1 1 d
H16C H -0.2219(17) 0.3100(13) -0.0628(12) 0.051(6) Uiso 1 1 d
H18B H 0.1833(16) 1.0764(12) 0.1789(11) 0.044(6) Uiso 1 1 d
H4A H 0.6786(16) 0.5337(12) 0.3839(11) 0.042(5) Uiso 1 1 d
H7B H 0.0284(14) 1.1807(11) 0.1347(10) 0.034(5) Uiso 1 1 d
H4I H 0.8711(16) 0.6063(12) 0.4358(10) 0.039(5) Uiso 1 1 d
H2A H 0.7047(15) 0.3225(12) 0.3519(10) 0.035(5) Uiso 1 1 d
H3E H -0.0990(14) 0.2743(11) 0.0991(10) 0.033(5) Uiso 1 1 d
H15A H 0.5208(17) 0.3801(13) 0.0494(11) 0.048(6) Uiso 1 1 d
H14A H 0.5440(16) 0.2994(12) 0.0517(11) 0.043(5) Uiso 1 1 d
H1E H 0.0457(14) 0.4495(11) 0.0132(9) 0.031(5) Uiso 1 1 d
H2B H 0.0087(15) 0.9477(12) 0.3623(10) 0.036(5) Uiso 1 1 d
H3K H 0.7160(17) 0.7290(13) -0.0948(12) 0.052(6) Uiso 1 1 d
H7A H 0.6155(17) 0.6165(14) 0.1816(12) 0.053(6) Uiso 1 1 d
H3A H 0.7054(17) 0.4252(13) 0.4263(12) 0.052(6) Uiso 1 1 d
H4E H -0.1088(18) 0.1806(14) 0.0119(12) 0.055(6) Uiso 1 1 d
H3I H 1.1485(16) 0.6202(11) 0.5422(11) 0.038(5) Uiso 1 1 d
H2E H 0.0385(18) 0.3531(13) -0.0751(12) 0.054(6) Uiso 1 1 d
H15B H -0.0517(17) 0.9654(13) 0.0654(11) 0.049(6) Uiso 1 1 d
H8A H 0.7998(17) 0.2845(13) 0.2858(12) 0.050(6) Uiso 1 1 d
H5A H 0.6493(16) 0.6085(13) 0.2962(11) 0.047(6) Uiso 1 1 d
H6B H 0.0126(16) 1.2781(13) 0.2088(11) 0.048(6) Uiso 1 1 d
H16B H -0.1207(17) 0.9975(13) 0.1030(11) 0.048(6) Uiso 1 1 d
H18A H 0.6993(17) 0.4403(13) 0.0553(12) 0.050(6) Uiso 1 1 d
H7C H -0.3080(16) 0.1802(13) -0.1237(12) 0.048(6) Uiso 1 1 d
H4K H 0.6840(17) 0.8037(13) -0.0124(11) 0.050(6) Uiso 1 1 d
H9A H 0.8275(17) 0.3459(13) 0.2343(11) 0.049(6) Uiso 1 1 d
H16A H 0.4899(18) 0.3271(13) 0.1057(12) 0.052(6) Uiso 1 1 d
H14B H -0.0520(16) 1.0545(13) 0.0612(11) 0.045(6) Uiso 1 1 d
H3F H 0.2746(17) -0.0290(13) -0.0752(12) 0.052(6) Uiso 1 1 d
H17C H -0.4083(18) 0.2568(14) -0.0925(12) 0.056(7) Uiso 1 1 d
H6C H -0.3102(16) 0.0747(13) -0.1952(11) 0.046(6) Uiso 1 1 d
H18C H -0.4100(17) 0.3442(14) -0.1001(12) 0.054(6) Uiso 1 1 d
H19C H -0.4699(18) 0.2748(13) -0.1636(12) 0.049(6) Uiso 1 1 d
H1I H 0.9763(19) 0.4502(14) 0.2420(13) 0.064(7) Uiso 1 1 d
H19A H 0.7805(19) 0.4347(14) 0.1219(13) 0.056(7) Uiso 1 1 d
H1D H 0.023(2) 0.5642(16) 0.1653(14) 0.075(8) Uiso 1 1 d
H14C H -0.1657(19) 0.3605(14) -0.1110(12) 0.057(7) Uiso 1 1 d
H5G H 0.3260(19) 0.1945(15) 0.1831(13) 0.064(7) Uiso 1 1 d
H15C H -0.2298(17) 0.3951(13) -0.0669(12) 0.051(6) Uiso 1 1 d
H1H H 0.427(2) 0.1237(17) 0.2673(15) 0.083(9) Uiso 1 1 d
H1J H 0.709(2) 0.8064(16) 0.2383(15) 0.078(9) Uiso 1 1 d
H1L H 0.635(3) 0.8866(19) 0.1483(17) 0.105(11) Uiso 1 1 d
H1C H -0.3157(16) 0.3788(12) -0.1990(11) 0.047(6) Uiso 1 1 d
H1 H 0.0225(17) 0.9693(13) 0.1993(12) 0.050(6) Uiso 1 1 d
H1A H 0.6687(16) 0.3258(12) 0.1801(11) 0.047(6) Uiso 1 1 d
O1H O 0.43633(8) 0.15133(6) 0.31244(6) 0.0309(2) Uani 1 1 d
O3H O 0.41522(10) 0.36977(7) 0.58351(7) 0.0436(3) Uani 1 1 d
C7H C 0.43606(11) 0.24058(9) 0.42414(8) 0.0260(3) Uani 1 1 d
O2H O 0.27898(10) 0.07450(7) 0.29837(6) 0.0413(3) Uani 1 1 d
C6H C 0.43307(11) 0.28539(9) 0.47878(8) 0.0264(3) Uani 1 1 d
N7 N 0.34271(10) 0.31176(8) 0.55706(7) 0.0298(3) Uani 1 1 d
C4H C 0.34562(11) 0.26535(8) 0.49825(7) 0.0244(3) Uani 1 1 d
O4H O 0.26889(10) 0.29062(7) 0.57739(6) 0.0404(3) Uani 1 1 d
C3H C 0.26562(11) 0.15919(8) 0.41005(8) 0.0261(3) Uani 1 1 d
C2H C 0.35262(11) 0.17736(8) 0.38952(7) 0.0246(3) Uani 1 1 d
C5H C 0.26134(11) 0.20315(9) 0.46488(8) 0.0269(3) Uani 1 1 d
C1H C 0.35190(12) 0.12857(9) 0.32879(7) 0.0271(3) Uani 1 1 d
O2J O 0.77619(11) 1.06569(8) 0.56805(7) 0.0476(3) Uani 1 1 d
N1J N 0.69634(11) 1.01355(8) 0.54343(7) 0.0321(3) Uani 1 1 d
C4J C 0.76579(12) 0.97629(9) 0.45585(8) 0.0287(3) Uani 1 1 d
O1J O 0.62560(11) 1.00125(8) 0.56691(7) 0.0461(3) Uani 1 1 d
C7J C 0.58728(11) 0.85486(9) 0.39896(8) 0.0258(3) Uani 1 1 d
C6J C 0.59579(12) 0.90332(9) 0.45517(8) 0.0273(3) Uani 1 1 d
C3J C 0.75552(11) 0.92765(9) 0.39932(8) 0.0274(3) Uani 1 1 d
C2J C 0.66642(11) 0.86690(8) 0.37069(7) 0.0238(3) Uani 1 1 d
C1J C 0.65063(11) 0.81439(9) 0.30816(8) 0.0267(3) Uani 1 1 d
C5J C 0.68549(12) 0.96290(8) 0.48271(7) 0.0265(3) Uani 1 1 d
O3F O 0.34650(9) 0.14258(6) 0.12881(5) 0.0313(2) Uani 1 1 d
O4F O 0.42483(9) 0.07998(6) 0.20106(5) 0.0323(2) Uani 1 1 d
C1F C 0.38436(11) 0.09039(8) 0.14373(7) 0.0244(3) Uani 1 1 d
C2F C 0.38067(11) 0.03298(8) 0.08686(7) 0.0240(3) Uani 1 1 d
C6F C 0.42932(13) -0.07332(9) 0.04811(8) 0.0318(3) Uani 1 1 d
C7F C 0.43545(12) -0.01795(9) 0.09879(8) 0.0281(3) Uani 1 1 d
C3F C 0.32162(13) 0.02995(9) 0.02272(8) 0.0313(3) Uani 1 1 d
C4F C 0.31446(14) -0.02472(10) -0.02872(8) 0.0356(4) Uani 1 1 d
O1F O 0.38978(19) -0.18786(11) -0.05562(9) 0.0845(7) Uani 1 1 d
C5F C 0.36727(13) -0.07626(9) -0.01429(8) 0.0310(3) Uani 1 1 d
N1F N 0.35547(14) -0.13662(9) -0.06804(8) 0.0470(4) Uani 1 1 d
O2F O 0.3111(2) -0.13296(14) -0.12396(9) 0.1050(9) Uani 1 1 d
O2G O 0.30793(9) 0.22503(6) 0.21453(6) 0.0304(2) Uani 1 1 d
O1G O 0.43765(9) 0.32639(7) 0.21039(6) 0.0370(3) Uani 1 1 d
O4G O 0.25836(10) 0.42849(7) 0.48294(6) 0.0397(3) Uani 1 1 d
N1G N 0.31519(10) 0.46355(8) 0.45258(7) 0.0299(3) Uani 1 1 d
C3G C 0.26623(11) 0.31069(9) 0.31110(8) 0.0257(3) Uani 1 1 d
O3G O 0.36081(11) 0.53375(7) 0.46616(7) 0.0463(3) Uani 1 1 d
C6G C 0.41562(12) 0.44861(9) 0.37848(8) 0.0288(3) Uani 1 1 d
C1G C 0.37013(11) 0.29630(9) 0.23420(7) 0.0252(3) Uani 1 1 d
C5G C 0.32841(11) 0.41972(8) 0.39660(7) 0.0246(3) Uani 1 1 d
C2G C 0.35272(11) 0.33887(8) 0.29101(7) 0.0229(3) Uani 1 1 d
C4G C 0.25302(11) 0.35154(9) 0.36421(8) 0.0266(3) Uani 1 1 d
C7G C 0.42682(12) 0.40732(9) 0.32477(8) 0.0281(3) Uani 1 1 d
O3L O 0.61763(9) 0.91840(7) 0.17951(6) 0.0379(3) Uani 1 1 d
O4L O 0.77196(10) 1.00163(8) 0.19348(6) 0.0402(3) Uani 1 1 d
C4L C 0.58210(11) 1.04090(9) 0.34029(8) 0.0272(3) Uani 1 1 d
C6L C 0.74158(12) 1.13955(9) 0.34857(8) 0.0296(3) Uani 1 1 d
O1L O 0.59569(11) 1.11966(8) 0.46052(7) 0.0473(3) Uani 1 1 d
O2L O 0.69162(11) 1.22553(7) 0.43895(7) 0.0487(3) Uani 1 1 d
C7L C 0.75078(12) 1.09679(9) 0.29515(8) 0.0288(3) Uani 1 1 d
C5L C 0.65734(12) 1.11027(9) 0.36997(7) 0.0266(3) Uani 1 1 d
C2L C 0.67677(11) 1.02666(9) 0.26407(7) 0.0252(3) Uani 1 1 d
N1L N 0.64760(11) 1.15491(8) 0.42716(7) 0.0339(3) Uani 1 1 d
C1L C 0.69371(12) 0.98103(9) 0.20852(8) 0.0298(3) Uani 1 1 d
C3L C 0.59224(11) 0.99911(9) 0.28636(8) 0.0271(3) Uani 1 1 d
O1K O 0.70237(9) 0.75964(7) 0.16979(6) 0.0352(3) Uani 1 1 d
O2K O 0.65718(13) 0.83575(8) 0.09678(7) 0.0530(4) Uani 1 1 d
C2K C 0.70896(11) 0.73433(9) 0.05974(7) 0.0264(3) Uani 1 1 d
C4K C 0.74585(13) 0.62141(10) 0.02246(9) 0.0336(3) Uani 1 1 d
O4K O 0.73442(14) 0.52751(9) -0.08890(8) 0.0616(4) Uani 1 1 d
C7K C 0.70287(14) 0.75752(10) -0.00239(8) 0.0353(4) Uani 1 1 d
C1K C 0.68756(12) 0.78047(9) 0.11344(8) 0.0288(3) Uani 1 1 d
N1K N 0.74845(14) 0.59699(10) -0.09347(8) 0.0456(4) Uani 1 1 d
C3K C 0.73340(12) 0.66739(9) 0.07239(8) 0.0302(3) Uani 1 1 d
C5K C 0.73771(13) 0.64580(10) -0.03925(8) 0.0327(3) Uani 1 1 d
O3K O 0.77156(16) 0.62782(11) -0.14008(7) 0.0700(5) Uani 1 1 d
C6K C 0.71956(15) 0.71425(11) -0.05238(8) 0.0387(4) Uani 1 1 d
O4I O 0.96818(9) 0.47470(7) 0.27942(6) 0.0346(3) Uani 1 1 d
N1I N 1.00155(10) 0.66675(7) 0.55135(7) 0.0302(3) Uani 1 1 d
O1I O 0.93258(9) 0.69304(7) 0.54170(7) 0.0413(3) Uani 1 1 d
O3I O 1.10830(10) 0.45882(8) 0.34076(6) 0.0439(3) Uani 1 1 d
O2I O 1.06526(10) 0.67868(8) 0.60516(6) 0.0445(3) Uani 1 1 d
C3I C 0.93932(11) 0.54880(9) 0.38611(7) 0.0256(3) Uani 1 1 d
C6I C 1.10434(13) 0.55583(10) 0.44988(8) 0.0321(3) Uani 1 1 d
C2I C 0.93028(11) 0.59363(9) 0.43866(8) 0.0259(3) Uani 1 1 d
C7I C 1.09670(13) 0.60096(10) 0.50266(8) 0.0324(3) Uani 1 1 d
C4I C 1.02627(11) 0.53013(8) 0.39161(7) 0.0249(3) Uani 1 1 d
C1I C 1.00973(11) 0.61860(8) 0.49563(7) 0.0253(3) Uani 1 1 d
C5I C 1.03878(12) 0.48340(9) 0.33475(8) 0.0283(3) Uani 1 1 d
O2D O 0.04020(8) 0.60888(6) 0.20268(6) 0.0319(2) Uani 1 1 d
O1D O -0.12262(9) 0.59457(7) 0.17160(6) 0.0382(3) Uani 1 1 d
O3D O 0.09100(10) 0.81713(7) 0.50032(6) 0.0388(3) Uani 1 1 d
N1D N 0.02476(11) 0.81845(8) 0.45192(7) 0.0312(3) Uani 1 1 d
O4D O -0.02899(11) 0.85889(8) 0.45252(7) 0.0464(3) Uani 1 1 d
C5D C 0.00847(12) 0.76898(8) 0.38916(7) 0.0252(3) Uani 1 1 d
C4D C 0.08666(11) 0.74589(8) 0.38014(8) 0.0263(3) Uani 1 1 d
C2D C -0.02047(11) 0.67672(8) 0.27298(7) 0.0241(3) Uani 1 1 d
C7D C -0.09782(12) 0.70098(9) 0.28371(8) 0.0282(3) Uani 1 1 d
C6D C -0.08355(12) 0.74833(9) 0.34220(8) 0.0287(3) Uani 1 1 d
C3D C 0.07177(11) 0.69974(8) 0.32096(8) 0.0257(3) Uani 1 1 d
C1D C -0.04003(12) 0.62255(8) 0.21032(7) 0.0263(3) Uani 1 1 d
O1E O 0.00803(10) 0.49773(6) 0.11241(6) 0.0364(3) Uani 1 1 d
O2E O -0.02850(10) 0.40209(7) 0.17380(6) 0.0373(3) Uani 1 1 d
N2C N -0.31850(10) 0.31666(8) -0.14823(6) 0.0288(3) Uani 1 1 d
C9C C -0.32269(10) 0.26181(8) -0.26060(7) 0.0238(3) Uani 1 1 d
N1C N -0.32326(9) 0.39854(7) -0.24571(6) 0.0252(3) Uani 1 1 d
C4C C -0.33146(11) 0.20361(10) -0.37213(8) 0.0307(3) Uani 1 1 d
C8C C -0.31700(11) 0.25262(9) -0.19280(8) 0.0271(3) Uani 1 1 d
C2E C -0.02419(11) 0.36882(9) 0.06494(7) 0.0258(3) Uani 1 1 d
C5C C -0.31977(12) 0.12739(9) -0.27910(10) 0.0348(4) Uani 1 1 d
C3E C 0.01595(12) 0.39300(9) 0.01305(8) 0.0283(3) Uani 1 1 d
C10C C -0.32451(11) 0.19731(9) -0.30419(8) 0.0274(3) Uani 1 1 d
C1C C -0.32757(11) 0.33024(8) -0.28922(7) 0.0245(3) Uani 1 1 d
C3C C -0.33682(12) 0.27030(10) -0.39719(8) 0.0321(3) Uani 1 1 d
C1E C -0.01431(11) 0.42809(9) 0.12182(7) 0.0266(3) Uani 1 1 d
C11C C -0.41914(13) 0.41566(10) -0.26195(9) 0.0324(3) Uani 1 1 d
C7C C -0.31158(14) 0.18410(10) -0.17053(9) 0.0368(4) Uani 1 1 d
C12C C -0.23643(13) 0.46864(10) -0.24380(9) 0.0340(3) Uani 1 1 d
C7E C -0.07187(14) 0.28953(10) 0.06438(8) 0.0358(4) Uani 1 1 d
C6E C -0.07676(16) 0.23512(10) 0.01362(9) 0.0436(4) Uani 1 1 d
C4E C 0.01213(13) 0.33923(11) -0.03803(8) 0.0349(4) Uani 1 1 d
O4E O -0.00485(17) 0.22998(11) -0.13680(9) 0.0780(6) Uani 1 1 d
C6C C -0.31299(14) 0.12104(10) -0.21390(10) 0.0405(4) Uani 1 1 d
C2C C -0.33455(12) 0.33460(10) -0.35509(8) 0.0303(3) Uani 1 1 d
C5E C -0.03321(14) 0.26144(11) -0.03606(8) 0.0393(4) Uani 1 1 d
C13C C -0.40885(15) 0.29588(12) -0.12441(10) 0.0408(4) Uani 1 1 d
O3E O -0.0665(2) 0.13596(10) -0.08604(10) 0.0901(7) Uani 1 1 d
C14C C -0.22658(15) 0.34819(12) -0.09279(9) 0.0413(4) Uani 1 1 d
N1E N -0.03478(16) 0.20464(11) -0.08993(9) 0.0563(5) Uani 1 1 d
N1B N 0.01505(9) 0.94514(7) 0.23959(6) 0.0235(2) Uani 1 1 d
C9B C 0.01634(10) 1.08156(8) 0.26142(7) 0.0226(3) Uani 1 1 d
N2B N 0.03106(9) 1.03884(7) 0.15086(6) 0.0257(3) Uani 1 1 d
C1B C 0.01467(10) 1.00941(8) 0.28539(7) 0.0233(3) Uani 1 1 d
C10B C 0.00998(10) 1.14112(8) 0.30637(8) 0.0257(3) Uani 1 1 d
C11B C 0.09587(12) 0.91200(9) 0.26656(8) 0.0290(3) Uani 1 1 d
C13B C -0.08595(12) 0.88389(9) 0.21711(8) 0.0291(3) Uani 1 1 d
C4B C 0.00395(11) 1.12670(9) 0.37107(8) 0.0299(3) Uani 1 1 d
C8B C 0.02327(11) 1.09842(8) 0.19700(7) 0.0253(3) Uani 1 1 d
C3B C 0.00375(12) 1.05704(10) 0.39181(8) 0.0314(3) Uani 1 1 d
C7B C 0.02286(13) 1.16956(10) 0.17880(8) 0.0332(3) Uani 1 1 d
C5B C 0.00838(12) 1.21339(9) 0.28517(9) 0.0316(3) Uani 1 1 d
C2B C 0.00861(12) 0.99740(9) 0.34809(8) 0.0291(3) Uani 1 1 d
C6B C 0.01466(13) 1.22747(10) 0.22306(9) 0.0352(4) Uani 1 1 d
C15B C 0.12747(13) 1.06250(10) 0.13476(9) 0.0344(4) Uani 1 1 d
C14B C -0.05445(14) 1.01315(11) 0.09060(9) 0.0383(4) Uani 1 1 d
N1A N 0.68105(10) 0.30692(7) 0.22482(6) 0.0263(3) Uani 1 1 d
N2A N 0.64087(10) 0.38243(8) 0.12557(7) 0.0303(3) Uani 1 1 d
C1A C 0.68061(11) 0.37268(9) 0.26945(8) 0.0280(3) Uani 1 1 d
C9A C 0.66396(11) 0.43856(9) 0.24158(8) 0.0278(3) Uani 1 1 d
C10A C 0.66515(11) 0.50123(9) 0.28688(9) 0.0330(4) Uani 1 1 d
C4A C 0.68088(12) 0.49473(11) 0.35547(9) 0.0383(4) Uani 1 1 d
C13A C 0.60095(12) 0.23276(9) 0.22406(9) 0.0301(3) Uani 1 1 d
C8A C 0.64295(12) 0.44586(9) 0.17270(9) 0.0309(3) Uani 1 1 d
C2A C 0.69448(13) 0.36798(11) 0.33581(8) 0.0350(4) Uani 1 1 d
C14A C 0.78173(12) 0.29735(10) 0.23877(9) 0.0339(3) Uani 1 1 d
C5A C 0.64654(13) 0.56783(10) 0.26228(11) 0.0403(4) Uani 1 1 d
C3 C 0.69405(13) 0.42980(12) 0.37935(9) 0.0411(4) Uani 1 1 d
C12A C 0.54068(15) 0.34447(11) 0.07921(10) 0.0402(4) Uani 1 1 d
C7A C 0.62330(15) 0.51055(11) 0.15096(11) 0.0423(4) Uani 1 1 d
C6A C 0.62548(16) 0.57218(10) 0.19628(12) 0.0456(5) Uani 1 1 d
C11A C 0.71770(17) 0.40749(12) 0.08991(11) 0.0442(4) Uani 1 1 d

loop_
_atom_site_aniso_label
_atom_site_aniso_U_11
_atom_site_aniso_U_22
_atom_site_aniso_U_33
_atom_site_aniso_U_23
_atom_site_aniso_U_13
_atom_site_aniso_U_12
O3J 0.0288(6) 0.0375(6) 0.0270(6) -0.0028(5) 0.0111(4) 0.0067(5)
O4J 0.0372(7) 0.0395(7) 0.0413(7) -0.0124(5) 0.0160(5) -0.0066(5)
O1H 0.0331(6) 0.0335(6) 0.0252(5) -0.0020(4) 0.0098(4) 0.0096(5)
O3H 0.0406(7) 0.0358(6) 0.0448(7) -0.0151(6) 0.0118(6) 0.0030(5)
C7H 0.0247(7) 0.0260(7) 0.0276(7) 0.0042(6) 0.0093(6) 0.0072(6)
O2H 0.0458(7) 0.0322(6) 0.0344(6) -0.0076(5) 0.0151(5) -0.0048(5)
C6H 0.0264(7) 0.0226(7) 0.0275(7) 0.0013(6) 0.0052(6) 0.0062(6)
N7 0.0348(7) 0.0271(6) 0.0287(7) 0.0019(5) 0.0099(6) 0.0116(6)
C4H 0.0298(7) 0.0221(7) 0.0223(7) 0.0028(5) 0.0069(6) 0.0104(6)
O4H 0.0449(7) 0.0402(7) 0.0409(7) 0.0008(5) 0.0249(6) 0.0111(5)
C3H 0.0266(7) 0.0221(7) 0.0259(7) 0.0025(6) 0.0055(6) 0.0042(6)
C2H 0.0283(7) 0.0221(7) 0.0229(7) 0.0044(5) 0.0061(6) 0.0081(6)
C5H 0.0274(7) 0.0262(7) 0.0287(7) 0.0071(6) 0.0101(6) 0.0085(6)
C1H 0.0328(8) 0.0233(7) 0.0241(7) 0.0051(6) 0.0079(6) 0.0074(6)
O2J 0.0512(8) 0.0402(7) 0.0404(7) -0.0117(6) 0.0121(6) 0.0032(6)
N1J 0.0431(8) 0.0267(7) 0.0285(7) 0.0029(5) 0.0123(6) 0.0124(6)
C4J 0.0285(8) 0.0255(7) 0.0287(8) 0.0010(6) 0.0088(6) 0.0037(6)
O1J 0.0587(8) 0.0421(7) 0.0436(7) -0.0016(6) 0.0306(7) 0.0133(6)
C7J 0.0230(7) 0.0249(7) 0.0272(7) 0.0039(6) 0.0063(6) 0.0054(6)
C6J 0.0301(8) 0.0280(7) 0.0285(8) 0.0080(6) 0.0128(6) 0.0118(6)
C3J 0.0252(7) 0.0276(7) 0.0287(7) 0.0025(6) 0.0098(6) 0.0062(6)
C2J 0.0257(7) 0.0231(7) 0.0236(7) 0.0059(5) 0.0072(6) 0.0088(6)
C1J 0.0282(7) 0.0248(7) 0.0263(7) 0.0037(6) 0.0079(6) 0.0073(6)
C5J 0.0356(8) 0.0230(7) 0.0233(7) 0.0038(6) 0.0093(6) 0.0120(6)
O3F 0.0414(6) 0.0295(5) 0.0286(5) -0.0001(4) 0.0123(5) 0.0182(5)
O4F 0.0444(7) 0.0320(6) 0.0218(5) 0.0001(4) 0.0097(5) 0.0147(5)
C1F 0.0268(7) 0.0221(7) 0.0248(7) 0.0009(5) 0.0114(6) 0.0059(6)
C2F 0.0275(7) 0.0214(7) 0.0245(7) 0.0019(5) 0.0105(6) 0.0076(5)
C6F 0.0406(9) 0.0288(8) 0.0335(8) 0.0052(6) 0.0144(7) 0.0187(7)
C7F 0.0338(8) 0.0305(8) 0.0234(7) 0.0042(6) 0.0091(6) 0.0144(6)
C3F 0.0389(9) 0.0310(8) 0.0273(8) 0.0004(6) 0.0065(6) 0.0190(7)
C4F 0.0433(9) 0.0381(9) 0.0256(8) -0.0027(7) 0.0034(7) 0.0200(7)
O1F 0.154(2) 0.0638(11) 0.0562(10) -0.0073(8) 0.0187(11) 0.0764(13)
C5F 0.0392(9) 0.0258(7) 0.0299(8) -0.0031(6) 0.0134(7) 0.0117(6)
N1F 0.0619(11) 0.0407(8) 0.0410(9) -0.0092(7) 0.0120(8) 0.0256(8)
O2F 0.157(2) 0.1177(17) 0.0437(10) -0.0406(10) -0.0228(11) 0.1007(17)
O2G 0.0368(6) 0.0245(5) 0.0317(6) -0.0016(4) 0.0150(5) 0.0091(4)
O1G 0.0354(6) 0.0371(6) 0.0408(7) -0.0014(5) 0.0220(5) 0.0072(5)
O4G 0.0478(7) 0.0412(7) 0.0317(6) 0.0014(5) 0.0221(5) 0.0085(5)
N1G 0.0374(7) 0.0263(6) 0.0272(6) 0.0022(5) 0.0105(6) 0.0112(5)
C3G 0.0237(7) 0.0236(7) 0.0284(7) 0.0003(6) 0.0076(6) 0.0059(6)
O3G 0.0645(9) 0.0263(6) 0.0460(7) -0.0062(5) 0.0254(7) 0.0057(6)
C6G 0.0313(8) 0.0208(7) 0.0296(8) 0.0001(6) 0.0084(6) 0.0026(6)
C1G 0.0258(7) 0.0258(7) 0.0262(7) 0.0045(6) 0.0075(6) 0.0110(6)
C5G 0.0321(8) 0.0223(7) 0.0220(7) 0.0031(5) 0.0088(6) 0.0114(6)
C2G 0.0248(7) 0.0218(7) 0.0241(7) 0.0044(5) 0.0071(5) 0.0100(5)
C4G 0.0249(7) 0.0272(7) 0.0291(7) 0.0035(6) 0.0107(6) 0.0082(6)
C7G 0.0274(7) 0.0263(7) 0.0313(8) 0.0037(6) 0.0130(6) 0.0058(6)
O3L 0.0409(7) 0.0386(6) 0.0358(6) -0.0059(5) 0.0073(5) 0.0204(5)
O4L 0.0416(7) 0.0498(7) 0.0391(7) 0.0048(6) 0.0199(5) 0.0225(6)
C4L 0.0280(7) 0.0285(7) 0.0300(8) 0.0077(6) 0.0120(6) 0.0122(6)
C6L 0.0282(8) 0.0286(8) 0.0290(8) 0.0025(6) 0.0049(6) 0.0078(6)
O1L 0.0654(9) 0.0490(7) 0.0367(7) 0.0065(6) 0.0298(7) 0.0191(7)
O2L 0.0646(9) 0.0320(7) 0.0474(8) -0.0065(6) 0.0219(7) 0.0099(6)
C7L 0.0265(7) 0.0330(8) 0.0300(8) 0.0075(6) 0.0099(6) 0.0118(6)
C5L 0.0332(8) 0.0281(7) 0.0225(7) 0.0052(6) 0.0083(6) 0.0149(6)
C2L 0.0281(7) 0.0295(7) 0.0233(7) 0.0075(6) 0.0071(6) 0.0163(6)
N1L 0.0412(8) 0.0356(7) 0.0282(7) 0.0030(6) 0.0115(6) 0.0163(6)
C1L 0.0347(8) 0.0349(8) 0.0260(7) 0.0058(6) 0.0074(6) 0.0211(7)
C3L 0.0276(7) 0.0255(7) 0.0287(7) 0.0040(6) 0.0062(6) 0.0106(6)
O1K 0.0475(7) 0.0321(6) 0.0266(6) 0.0001(5) 0.0143(5) 0.0113(5)
O2K 0.0894(11) 0.0521(8) 0.0322(7) -0.0004(6) 0.0142(7) 0.0480(8)
C2K 0.0270(7) 0.0238(7) 0.0250(7) -0.0017(6) 0.0043(6) 0.0068(6)
C4K 0.0419(9) 0.0290(8) 0.0366(9) 0.0065(7) 0.0150(7) 0.0178(7)
O4K 0.0938(12) 0.0459(8) 0.0558(9) -0.0064(7) 0.0244(9) 0.0379(8)
C7K 0.0517(10) 0.0297(8) 0.0266(8) 0.0014(6) 0.0060(7) 0.0210(7)
C1K 0.0317(8) 0.0264(7) 0.0256(7) -0.0036(6) 0.0065(6) 0.0084(6)
N1K 0.0626(10) 0.0520(10) 0.0326(8) -0.0012(7) 0.0107(7) 0.0369(8)
C3K 0.0370(8) 0.0319(8) 0.0263(8) 0.0066(6) 0.0126(6) 0.0142(7)
C5K 0.0380(9) 0.0359(8) 0.0261(8) -0.0040(6) 0.0062(6) 0.0186(7)
O3K 0.1245(16) 0.0848(12) 0.0370(8) 0.0165(8) 0.0381(9) 0.0721(12)
C6K 0.0577(11) 0.0415(9) 0.0221(8) 0.0039(7) 0.0083(7) 0.0261(8)
O4I 0.0414(6) 0.0386(6) 0.0248(6) -0.0027(5) 0.0120(5) 0.0136(5)
N1I 0.0344(7) 0.0232(6) 0.0288(7) -0.0024(5) 0.0122(6) 0.0016(5)
O1I 0.0376(7) 0.0379(6) 0.0474(7) -0.0109(5) 0.0146(6) 0.0118(5)
O3I 0.0511(8) 0.0563(8) 0.0370(7) 0.0041(6) 0.0178(6) 0.0318(6)
O2I 0.0524(8) 0.0488(7) 0.0259(6) -0.0081(5) 0.0049(5) 0.0148(6)
C3I 0.0269(7) 0.0248(7) 0.0229(7) 0.0025(6) 0.0086(6) 0.0041(6)
C6I 0.0328(8) 0.0363(8) 0.0301(8) 0.0033(7) 0.0064(6) 0.0177(7)
C2I 0.0255(7) 0.0242(7) 0.0278(7) 0.0029(6) 0.0102(6) 0.0058(6)
C7I 0.0350(8) 0.0347(8) 0.0246(8) -0.0005(6) 0.0013(6) 0.0136(7)
C4I 0.0312(7) 0.0209(7) 0.0242(7) 0.0050(5) 0.0111(6) 0.0076(6)
C1I 0.0311(7) 0.0198(6) 0.0240(7) 0.0016(5) 0.0105(6) 0.0050(6)
C5I 0.0353(8) 0.0254(7) 0.0274(8) 0.0063(6) 0.0146(6) 0.0093(6)
O2D 0.0336(6) 0.0300(6) 0.0318(6) -0.0049(5) 0.0101(5) 0.0111(5)
O1D 0.0362(6) 0.0411(6) 0.0315(6) -0.0075(5) -0.0012(5) 0.0153(5)
O3D 0.0465(7) 0.0417(7) 0.0236(6) -0.0003(5) 0.0084(5) 0.0099(5)
N1D 0.0422(8) 0.0267(6) 0.0270(7) 0.0038(5) 0.0163(6) 0.0093(6)
O4D 0.0681(9) 0.0466(7) 0.0367(7) 0.0002(6) 0.0204(6) 0.0329(7)
C5D 0.0335(8) 0.0207(7) 0.0221(7) 0.0030(5) 0.0114(6) 0.0070(6)
C4D 0.0273(7) 0.0236(7) 0.0250(7) 0.0021(6) 0.0071(6) 0.0043(6)
C2D 0.0291(7) 0.0205(6) 0.0232(7) 0.0038(5) 0.0087(6) 0.0076(6)
C7D 0.0284(8) 0.0302(8) 0.0259(7) 0.0048(6) 0.0065(6) 0.0105(6)
C6D 0.0329(8) 0.0301(8) 0.0300(8) 0.0070(6) 0.0141(6) 0.0151(6)
C3D 0.0259(7) 0.0245(7) 0.0274(7) 0.0026(6) 0.0099(6) 0.0076(6)
C1D 0.0326(8) 0.0223(7) 0.0234(7) 0.0021(6) 0.0058(6) 0.0098(6)
O1E 0.0557(8) 0.0258(6) 0.0295(6) -0.0012(4) 0.0152(5) 0.0145(5)
O2E 0.0554(8) 0.0351(6) 0.0243(6) 0.0013(5) 0.0180(5) 0.0139(5)
N2C 0.0306(7) 0.0327(7) 0.0245(6) 0.0043(5) 0.0078(5) 0.0123(5)
C9C 0.0184(6) 0.0247(7) 0.0280(7) 0.0016(6) 0.0077(5) 0.0060(5)
N1C 0.0280(6) 0.0242(6) 0.0252(6) 0.0024(5) 0.0084(5) 0.0107(5)
C4C 0.0231(7) 0.0332(8) 0.0339(8) -0.0065(7) 0.0094(6) 0.0078(6)
C8C 0.0250(7) 0.0275(7) 0.0309(8) 0.0054(6) 0.0097(6) 0.0098(6)
C2E 0.0299(7) 0.0264(7) 0.0207(7) 0.0000(6) 0.0029(6) 0.0130(6)
C5C 0.0285(8) 0.0252(8) 0.0514(10) 0.0002(7) 0.0142(7) 0.0087(6)
C3E 0.0329(8) 0.0308(8) 0.0224(7) -0.0006(6) 0.0062(6) 0.0140(6)
C10C 0.0197(7) 0.0254(7) 0.0363(8) -0.0014(6) 0.0096(6) 0.0061(6)
C1C 0.0227(7) 0.0253(7) 0.0254(7) 0.0004(6) 0.0067(5) 0.0082(5)
C3C 0.0304(8) 0.0408(9) 0.0245(8) -0.0021(7) 0.0084(6) 0.0116(7)
C1E 0.0289(7) 0.0295(8) 0.0218(7) -0.0001(6) 0.0068(6) 0.0111(6)
C11C 0.0319(8) 0.0306(8) 0.0381(9) 0.0036(7) 0.0091(7) 0.0159(7)
C7C 0.0409(9) 0.0364(9) 0.0398(9) 0.0137(7) 0.0170(8) 0.0163(7)
C12C 0.0332(9) 0.0283(8) 0.0371(9) -0.0015(7) 0.0112(7) 0.0055(7)
C7E 0.0491(10) 0.0309(8) 0.0254(8) 0.0054(6) 0.0052(7) 0.0141(7)
C6E 0.0630(12) 0.0237(8) 0.0364(9) -0.0009(7) -0.0027(8) 0.0177(8)
C4E 0.0371(9) 0.0448(9) 0.0249(8) -0.0037(7) 0.0065(7) 0.0199(7)
O4E 0.1123(16) 0.0732(11) 0.0542(10) -0.0186(9) 0.0389(10) 0.0310(11)
C6C 0.0444(10) 0.0277(8) 0.0573(11) 0.0149(8) 0.0212(9) 0.0159(7)
C2C 0.0321(8) 0.0323(8) 0.0274(8) 0.0046(6) 0.0084(6) 0.0119(6)
C5E 0.0511(10) 0.0406(9) 0.0267(8) -0.0087(7) -0.0011(7) 0.0279(8)
C13C 0.0428(10) 0.0492(11) 0.0370(9) 0.0050(8) 0.0209(8) 0.0171(8)
O3E 0.161(2) 0.0453(10) 0.0635(11) -0.0114(8) 0.0165(12) 0.0487(12)
C14C 0.0431(10) 0.0415(10) 0.0334(9) 0.0030(8) -0.0011(8) 0.0155(8)
N1E 0.0749(13) 0.0457(10) 0.0455(10) -0.0123(8) 0.0001(9) 0.0332(9)
N1B 0.0247(6) 0.0211(6) 0.0245(6) 0.0002(5) 0.0082(5) 0.0069(5)
C9B 0.0181(6) 0.0218(7) 0.0256(7) -0.0017(5) 0.0046(5) 0.0051(5)
N2B 0.0283(6) 0.0258(6) 0.0227(6) 0.0004(5) 0.0072(5) 0.0089(5)
C1B 0.0209(6) 0.0221(7) 0.0248(7) -0.0031(5) 0.0067(5) 0.0051(5)
C10B 0.0196(6) 0.0248(7) 0.0303(8) -0.0042(6) 0.0052(6) 0.0070(5)
C11B 0.0280(8) 0.0269(7) 0.0331(8) 0.0018(6) 0.0084(6) 0.0110(6)
C13B 0.0261(7) 0.0235(7) 0.0340(8) -0.0026(6) 0.0081(6) 0.0044(6)
C4B 0.0246(7) 0.0323(8) 0.0308(8) -0.0084(6) 0.0098(6) 0.0073(6)
C8B 0.0241(7) 0.0244(7) 0.0263(7) -0.0001(6) 0.0049(6) 0.0089(6)
C3B 0.0299(8) 0.0360(8) 0.0262(8) -0.0016(6) 0.0124(6) 0.0051(6)
C7B 0.0389(9) 0.0303(8) 0.0302(8) 0.0050(6) 0.0059(7) 0.0140(7)
C5B 0.0260(7) 0.0275(8) 0.0394(9) -0.0049(7) 0.0043(6) 0.0118(6)
C2B 0.0314(8) 0.0264(7) 0.0284(8) 0.0017(6) 0.0115(6) 0.0057(6)
C6B 0.0377(9) 0.0260(8) 0.0402(9) 0.0017(7) 0.0036(7) 0.0149(7)
C15B 0.0377(9) 0.0311(8) 0.0379(9) 0.0026(7) 0.0189(7) 0.0099(7)
C14B 0.0408(10) 0.0397(9) 0.0289(8) -0.0035(7) 0.0005(7) 0.0144(8)
N1A 0.0291(6) 0.0241(6) 0.0244(6) -0.0012(5) 0.0083(5) 0.0072(5)
N2A 0.0369(7) 0.0271(6) 0.0316(7) 0.0042(5) 0.0163(6) 0.0116(5)
C1A 0.0240(7) 0.0273(7) 0.0290(8) -0.0057(6) 0.0064(6) 0.0058(6)
C9A 0.0209(7) 0.0236(7) 0.0360(8) -0.0053(6) 0.0113(6) 0.0024(5)
C10A 0.0197(7) 0.0290(8) 0.0464(10) -0.0095(7) 0.0130(7) 0.0023(6)
C4A 0.0235(8) 0.0455(10) 0.0395(9) -0.0196(8) 0.0047(7) 0.0102(7)
C13A 0.0298(8) 0.0251(7) 0.0330(8) 0.0011(6) 0.0094(6) 0.0057(6)
C8A 0.0316(8) 0.0240(7) 0.0410(9) 0.0033(6) 0.0198(7) 0.0073(6)
C2A 0.0335(8) 0.0432(9) 0.0269(8) -0.0041(7) 0.0037(6) 0.0160(7)
C14A 0.0290(8) 0.0333(8) 0.0386(9) -0.0035(7) 0.0114(7) 0.0093(7)
C5A 0.0326(9) 0.0253(8) 0.0656(13) -0.0057(8) 0.0261(8) 0.0057(7)
C3 0.0314(9) 0.0601(12) 0.0285(9) -0.0118(8) 0.0022(7) 0.0188(8)
C12A 0.0452(10) 0.0395(9) 0.0356(9) 0.0027(8) 0.0083(8) 0.0166(8)
C7A 0.0542(11) 0.0351(9) 0.0522(11) 0.0141(8) 0.0321(9) 0.0203(8)
C6A 0.0526(11) 0.0260(8) 0.0734(14) 0.0131(9) 0.0383(10) 0.0170(8)
C11A 0.0543(12) 0.0385(10) 0.0528(12) 0.0084(9) 0.0344(10) 0.0175(9)

loop_
_atom_type_symbol
_atom_type_description
_atom_type_scat_dispersion_real
_atom_type_scat_dispersion_imag
_atom_type_scat_source
C C 0.0181 0.0091 'International Tables Vol C Tables 4.2.6.8 and 6.1.1.4'
H H 0.0000 0.0000 'International Tables Vol C Tables 4.2.6.8 and 6.1.1.4'
N N 0.0311 0.0180 'International Tables Vol C Tables 4.2.6.8 and 6.1.1.4'
O O 0.0492 0.0322 'International Tables Vol C Tables 4.2.6.8 and 6.1.1.4'

loop_
_geom_angle_atom_site_label_1
_geom_angle_atom_site_label_2
_geom_angle_atom_site_label_3
_geom_angle
C6H C7H C2H 120.29(14)
C7H C6H C4H 118.27(14)
O4H N7 O3H 123.42(14)
O4H N7 C4H 118.61(13)
O3H N7 C4H 117.97(13)
C5H C4H C6H 122.92(14)
C5H C4H N7 118.58(13)
C6H C4H N7 118.50(13)
C5H C3H C2H 120.56(14)
C7H C2H C3H 120.00(14)
C7H C2H C1H 121.92(13)
C3H C2H C1H 118.06(13)
C3H C5H C4H 117.96(14)
O2H C1H O1H 124.68(15)
O2H C1H C2H 121.74(14)
O1H C1H C2H 113.58(13)
O1J N1J O2J 123.42(14)
O1J N1J C5J 118.34(14)
O2J N1J C5J 118.25(14)
C3J C4J C5J 118.34(14)
C6J C7J C2J 120.59(14)
C7J C6J C5J 117.92(14)
C4J C3J C2J 120.14(14)
C3J C2J C7J 120.13(14)
C3J C2J C1J 122.03(13)
C7J C2J C1J 117.81(13)
O4J C1J O3J 124.48(14)
O4J C1J C2J 122.12(14)
O3J C1J C2J 113.39(13)
C6J C5J C4J 122.87(14)
C6J C5J N1J 118.44(14)
C4J C5J N1J 118.69(14)
O3F C1F O4F 126.92(14)
O3F C1F C2F 117.15(13)
O4F C1F C2F 115.93(13)
C7F C2F C3F 119.55(14)
C7F C2F C1F 119.93(13)
C3F C2F C1F 120.51(13)
C5F C6F C7F 117.93(15)
C6F C7F C2F 120.76(15)
C4F C3F C2F 120.71(15)
C3F C4F C5F 117.97(15)
C6F C5F C4F 122.99(14)
C6F C5F N1F 119.17(15)
C4F C5F N1F 117.83(15)
O1F N1F O2F 121.84(17)
O1F N1F C5F 119.61(17)
O2F N1F C5F 118.54(16)
O4G N1G O3G 123.34(14)
O4G N1G C5G 118.36(13)
O3G N1G C5G 118.30(13)
C4G C3G C2G 120.24(14)
C5G C6G C7G 117.91(14)
O1G C1G O2G 124.60(14)
O1G C1G C2G 121.54(14)
O2G C1G C2G 113.86(12)
C6G C5G C4G 123.12(14)
C6G C5G N1G 118.33(13)
C4G C5G N1G 118.55(13)
C7G C2G C3G 120.14(14)
C7G C2G C1G 117.95(13)
C3G C2G C1G 121.90(13)
C5G C4G C3G 118.02(14)
C6G C7G C2G 120.57(14)
C5L C4L C3L 117.97(14)
C7L C6L C5L 117.93(15)
C6L C7L C2L 120.48(14)
C6L C5L C4L 123.27(14)
C6L C5L N1L 118.24(14)
C4L C5L N1L 118.48(14)
C7L C2L C3L 120.22(14)
C7L C2L C1L 117.82(14)
C3L C2L C1L 121.90(14)
O1L N1L O2L 123.51(14)
O1L N1L C5L 118.15(14)
O2L N1L C5L 118.34(14)
O4L C1L O3L 124.81(15)
O4L C1L C2L 121.63(15)
O3L C1L C2L 113.56(14)
C4L C3L C2L 120.12(14)
C7K C2K C3K 119.52(14)
C7K C2K C1K 120.52(14)
C3K C2K C1K 119.96(14)
C5K C4K C3K 118.08(15)
C2K C7K C6K 120.78(15)
O1K C1K O2K 126.75(15)
O1K C1K C2K 116.78(14)
O2K C1K C2K 116.47(14)
O3K N1K O4K 123.99(16)
O3K N1K C5K 118.25(16)
O4K N1K C5K 117.76(16)
C4K C3K C2K 120.68(15)
C6K C5K C4K 122.73(15)
C6K C5K N1K 118.24(15)
C4K C5K N1K 119.03(15)
C5K C6K C7K 118.02(16)
O1I N1I O2I 123.68(14)
O1I N1I C1I 118.38(13)
O2I N1I C1I 117.94(14)
C2I C3I C4I 120.23(14)
C7I C6I C4I 120.23(15)
C1I C2I C3I 117.89(14)
C1I C7I C6I 118.14(15)
C6I C4I C3I 120.25(14)
C6I C4I C5I 118.57(14)
C3I C4I C5I 121.17(14)
C7I C1I C2I 123.27(14)
C7I C1I N1I 118.29(14)
C2I C1I N1I 118.44(14)
O3I C5I O4I 125.38(15)
O3I C5I C4I 122.28(15)
O4I C5I C4I 112.32(13)
O3D N1D O4D 123.76(14)
O3D N1D C5D 118.26(13)
O4D N1D C5D 117.98(14)
C4D C5D C6D 123.31(14)
C4D C5D N1D 117.97(14)
C6D C5D N1D 118.73(14)
C5D C4D C3D 118.11(14)
C3D C2D C7D 120.22(14)
C3D C2D C1D 120.93(13)
C7D C2D C1D 118.79(14)
C6D C7D C2D 120.29(15)
C5D C6D C7D 117.87(14)
C4D C3D C2D 120.19(14)
O1D C1D O2D 124.37(14)
O1D C1D C2D 122.11(14)
O2D C1D C2D 113.52(13)
C8C N2C C14C 112.95(13)
C8C N2C C13C 112.15(13)
C14C N2C C13C 111.79(14)
C8C C9C C1C 125.31(14)
C8C C9C C10C 117.99(14)
C1C C9C C10C 116.70(14)
C1C N1C C11C 112.49(12)
C1C N1C C12C 112.38(12)
C11C N1C C12C 112.00(13)
C3C C4C C10C 121.15(15)
C7C C8C C9C 120.23(15)
C7C C8C N2C 120.99(15)
C9C C8C N2C 118.77(13)
C3E C2E C7E 119.69(14)
C3E C2E C1E 119.84(14)
C7E C2E C1E 120.46(14)
C6C C5C C10C 120.67(16)
C4E C3E C2E 120.82(15)
C4C C10C C5C 120.41(15)
C4C C10C C9C 119.82(14)
C5C C10C C9C 119.76(15)
C2C C1C C9C 122.21(14)
C2C C1C N1C 119.40(14)
C9C C1C N1C 118.38(13)
C4C C3C C2C 119.95(15)
O1E C1E O2E 127.02(14)
O1E C1E C2E 116.75(13)
O2E C1E C2E 116.22(13)
C8C C7C C6C 121.26(17)
C6E C7E C2E 120.21(17)
C7E C6E C5E 118.28(16)
C5E C4E C3E 117.86(16)
C5C C6C C7C 120.07(16)
C1C C2C C3C 120.16(15)
C4E C5E C6E 123.09(15)
C4E C5E N1E 117.34(18)
C6E C5E N1E 119.57(17)
O3E N1E O4E 123.75(19)
O3E N1E C5E 118.3(2)
O4E N1E C5E 117.96(18)
C1B N1B C11B 113.48(12)
C1B N1B C13B 110.67(11)
C11B N1B C13B 112.31(12)
C8B C9B C1B 125.36(13)
C8B C9B C10B 118.08(13)
C1B C9B C10B 116.56(13)
C8B N2B C14B 112.41(13)
C8B N2B C15B 112.39(12)
C14B N2B C15B 112.08(13)
C2B C1B C9B 122.27(13)
C2B C1B N1B 119.32(13)
C9B C1B N1B 118.35(13)
C4B C10B C5B 120.80(14)
C4B C10B C9B 119.66(14)
C5B C10B C9B 119.53(14)
C3B C4B C10B 121.49(14)
C7B C8B C9B 120.50(14)
C7B C8B N2B 120.64(14)
C9B C8B N2B 118.86(13)
C4B C3B C2B 119.73(15)
C8B C7B C6B 121.02(16)
C6B C5B C10B 120.87(15)
C1B C2B C3B 120.29(15)
C5B C6B C7B 119.99(15)
C1A N1A C13A 112.68(12)
C1A N1A C14A 112.08(12)
C13A N1A C14A 112.31(13)
C8A N2A C12A 112.08(13)
C8A N2A C11A 112.33(13)
C12A N2A C11A 111.78(15)
C2A C1A C9A 122.07(15)
C2A C1A N1A 119.25(15)
C9A C1A N1A 118.67(14)
C1A C9A C8A 125.44(14)
C1A C9A C10A 116.68(15)
C8A C9A C10A 117.84(15)
C4A C10A C5A 120.57(15)
C4A C10A C9A 119.70(16)
C5A C10A C9A 119.68(17)
C3 C4A C10A 121.33(15)
C7A C8A C9A 120.51(15)
C7A C8A N2A 120.73(16)
C9A C8A N2A 118.75(14)
C1A C2A C3 120.32(17)
C6A C5A C10A 120.76(16)
C4A C3 C2A 119.86(17)
C8A C7A C6A 121.02(19)
C5A C6A C7A 120.17(18)

loop_
_geom_bond_atom_site_label_1
_geom_bond_atom_site_label_2
_geom_bond_distance
O3J C1J 1.3156(19)
O4J C1J 1.209(2)
O1H C1H 1.3169(19)
O3H N7 1.2276(18)
C7H C6H 1.382(2)
C7H C2H 1.397(2)
O2H C1H 1.210(2)
C6H C4H 1.390(2)
N7 O4H 1.2225(18)
N7 C4H 1.4680(19)
C4H C5H 1.387(2)
C3H C5H 1.385(2)
C3H C2H 1.397(2)
C2H C1H 1.503(2)
O2J N1J 1.226(2)
N1J O1J 1.2209(19)
N1J C5J 1.4706(19)
C4J C3J 1.383(2)
C4J C5J 1.389(2)
C7J C6J 1.384(2)
C7J C2J 1.394(2)
C6J C5J 1.385(2)
C3J C2J 1.394(2)
C2J C1J 1.499(2)
O3F C1F 1.2521(19)
O4F C1F 1.2523(19)
C1F C2F 1.5155(19)
C2F C7F 1.391(2)
C2F C3F 1.392(2)
C6F C5F 1.381(2)
C6F C7F 1.385(2)
C3F C4F 1.383(2)
C4F C5F 1.385(2)
O1F N1F 1.196(2)
C5F N1F 1.464(2)
N1F O2F 1.206(3)
O2G C1G 1.3095(19)
O1G C1G 1.2152(19)
O4G N1G 1.2228(18)
N1G O3G 1.2260(18)
N1G C5G 1.4634(19)
C3G C4G 1.386(2)
C3G C2G 1.393(2)
C6G C5G 1.382(2)
C6G C7G 1.386(2)
C1G C2G 1.497(2)
C5G C4G 1.384(2)
C2G C7G 1.387(2)
O3L C1L 1.312(2)
O4L C1L 1.219(2)
C4L C5L 1.384(2)
C4L C3L 1.387(2)
C6L C7L 1.382(2)
C6L C5L 1.383(2)
O1L N1L 1.2251(19)
O2L N1L 1.2279(19)
C7L C2L 1.392(2)
C5L N1L 1.467(2)
C2L C3L 1.393(2)
C2L C1L 1.502(2)
O1K C1K 1.248(2)
O2K C1K 1.249(2)
C2K C7K 1.382(2)
C2K C3K 1.389(2)
C2K C1K 1.513(2)
C4K C5K 1.380(2)
C4K C3K 1.381(2)
O4K N1K 1.230(2)
C7K C6K 1.386(2)
N1K O3K 1.224(2)
N1K C5K 1.468(2)
C5K C6K 1.377(2)
O4I C5I 1.311(2)
N1I O1I 1.2191(19)
N1I O2I 1.2293(19)
N1I C1I 1.4674(19)
O3I C5I 1.210(2)
C3I C2I 1.387(2)
C3I C4I 1.392(2)
C6I C7I 1.384(2)
C6I C4I 1.389(2)
C2I C1I 1.381(2)
C7I C1I 1.378(2)
C4I C5I 1.502(2)
O2D C1D 1.3149(19)
O1D C1D 1.212(2)
O3D N1D 1.2223(19)
N1D O4D 1.2285(19)
N1D C5D 1.4722(19)
C5D C4D 1.381(2)
C5D C6D 1.383(2)
C4D C3D 1.385(2)
C2D C3D 1.393(2)
C2D C7D 1.393(2)
C2D C1D 1.504(2)
C7D C6D 1.387(2)
O1E C1E 1.249(2)
O2E C1E 1.2521(19)
N2C C8C 1.457(2)
N2C C14C 1.471(2)
N2C C13C 1.480(2)
C9C C8C 1.425(2)
C9C C1C 1.425(2)
C9C C10C 1.432(2)
N1C C1C 1.4711(18)
N1C C11C 1.489(2)
N1C C12C 1.494(2)
C4C C3C 1.364(3)
C4C C10C 1.416(2)
C8C C7C 1.372(2)
C2E C3E 1.393(2)
C2E C7E 1.397(2)
C2E C1E 1.506(2)
C5C C6C 1.359(3)
C5C C10C 1.417(2)
C3E C4E 1.384(2)
C1C C2C 1.367(2)
C3C C2C 1.408(2)
C7C C6C 1.411(3)
C7E C6E 1.381(3)
C6E C5E 1.388(3)
C4E C5E 1.377(3)
O4E N1E 1.231(3)
C5E N1E 1.474(2)
O3E N1E 1.209(3)
N1B C1B 1.4687(18)
N1B C11B 1.488(2)
N1B C13B 1.4979(19)
C9B C8B 1.423(2)
C9B C1B 1.427(2)
C9B C10B 1.432(2)
N2B C8B 1.4573(19)
N2B C14B 1.472(2)
N2B C15B 1.476(2)
C1B C2B 1.365(2)
C10B C4B 1.415(2)
C10B C5B 1.416(2)
C4B C3B 1.362(2)
C8B C7B 1.370(2)
C3B C2B 1.407(2)
C7B C6B 1.413(2)
C5B C6B 1.361(3)
N1A C1A 1.4752(19)
N1A C13A 1.492(2)
N1A C14A 1.493(2)
N2A C8A 1.460(2)
N2A C12A 1.472(2)
N2A C11A 1.477(2)
C1A C2A 1.366(2)
C1A C9A 1.421(2)
C9A C8A 1.422(2)
C9A C10A 1.431(2)
C10A C4A 1.415(3)
C10A C5A 1.416(3)
C4A C3 1.356(3)
C8A C7A 1.369(2)
C2A C3 1.407(2)
C5A C6A 1.352(3)
C7A C6A 1.412(3)

loop_
_geom_hbond_atom_site_label_D
_geom_hbond_atom_site_label_H
_geom_hbond_atom_site_label_A
_geom_hbond_distance_DH
_geom_hbond_distance_HA
_geom_hbond_distance_DA
_geom_hbond_angle_DHA
_geom_hbond_site_symmetry_A
C6J H4J O1L 0.97(2) 2.64(2) 3.605(2) 173.8(17) 2_676
C11C H13C O4J 0.97(2) 2.34(2) 3.254(2) 156.7(16) 2_565
C6L H3L O2I 0.94(2) 2.62(2) 3.531(2) 163.0(16) 2_776
C6G H4G O3H 0.93(2) 2.51(2) 3.3818(19) 155.9(16) 2_666
C11B H8B O4E 0.99(2) 2.45(2) 3.333(2) 148.9(15) 2_565
C13A H11A O2F 0.94(2) 2.52(2) 3.411(2) 156.7(15) 2_655
C13B H11B O4E 0.98(2) 2.45(2) 3.351(2) 152.2(16) 2_565
C12C H9C O3K 0.98(2) 2.51(2) 3.467(2) 165.7(17) 1_455
C13B H12B O4L 0.98(2) 2.45(2) 3.380(2) 159.4(15) 1_455
C11B H9B O2H 0.95(2) 2.32(2) 3.233(2) 163.0(17) 1_565
C12C H10C O3I 0.99(2) 2.52(2) 3.180(2) 123.7(15) 2_665
C11C H12C O3H 0.99(2) 2.63(2) 3.405(2) 135.1(15) 1_454
C13A H13A O1G 0.97(2) 2.41(2) 3.293(2) 151.3(15) .
C12C H8C O2D 0.97(2) 2.56(2) 3.508(2) 168.9(16) 2_565
C14A H10A O2F 1.01(2) 2.47(2) 3.409(2) 153.9(16) 2_655
C2C H2C O3G 0.98(2) 2.55(2) 3.472(2) 157.0(16) 2_565
C13B H13B O3J 1.02(2) 2.60(2) 3.2798(19) 123.5(15) 1_455
C15B H18B O2H 1.03(2) 2.55(2) 3.541(2) 161.1(16) 1_565
C2A H2A O2L 0.95(2) 2.61(2) 3.466(2) 149.9(16) 1_545
C12A H14A O1F 0.99(2) 2.49(2) 3.346(2) 143.9(17) 2_655
C2B H2B O4D 0.97(2) 2.61(2) 3.442(2) 143.8(15) .
C14A H8A O2I 1.01(2) 2.52(2) 3.388(2) 143.7(17) 2_766
C14A H9A O4I 0.96(2) 2.54(2) 3.431(2) 153.7(18) .
C12A H16A O1G 1.02(2) 2.50(2) 3.437(2) 152.8(18) .
C4F H3F O4L 0.99(2) 2.52(2) 3.465(2) 159.6(18) 2_665
C13C H19C O4J 1.00(2) 2.52(2) 3.477(2) 158.7(18) 2_565
O4I H1I O2E 0.93(3) 1.60(3) 2.5266(15) 171(3) 1_655
O2D H1D O1E 1.02(3) 1.51(3) 2.5308(15) 174(3) .
O2G H5G O3F 0.97(3) 1.58(3) 2.5460(15) 176(2) .
C14C H15C O4K 1.00(2) 2.65(2) 3.472(2) 138.9(17) 1_455
O1H H1H O4F 1.00(3) 1.54(3) 2.5432(15) 174(3) .
O3J H1J O1K 0.96(3) 1.59(3) 2.5392(15) 167(3) .
O3L H1L O2K 0.97(3) 1.54(3) 2.5115(17) 177(3) .
N1C H1C N2C 1.05(2) 1.60(2) 2.5965(18) 156.7(19) .
N1B H1 N2B 0.99(2) 1.66(2) 2.6007(18) 157(2) .
N1A H1A N2A 1.01(2) 1.64(2) 2.6012(19) 157.4(19) .
